data_4003460
loop_
_publ_author_name
'Wang, Zheng'
'Zhu, Cheng-Yi'
'Wei, Zhang-Wen'
'Fan, Ya-Nan'
'Pan, Mei'

_publ_section_title
;
 Breathing-Ignited Long Persistent Luminescence in a Resilient
 Metal--Organic Framework
;
_journal_name_full 'Chemistry of Materials'
_journal_paper_doi 10.1021/acs.chemmater.9b04440
_journal_year 2020
_chemical_formula_moiety 'C29 H19 Cd N7 O2, 3(H2 O)'
_chemical_formula_sum 'C29 H25 Cd N7 O5'
_chemical_formula_weight 663.96
_space_group_crystal_system monoclinic
_space_group_IT_number 14
_space_group_name_Hall '-P 2ybc'
_space_group_name_H-M_alt 'P 1 21/c 1'
_atom_sites_solution_hydrogens mixed
_atom_sites_solution_primary dual
_audit_creation_date 2018-05-12
_audit_creation_method
;
Olex2 1.2
(compiled 2018.04.26 svn.r3504 for OlexSys, GUI svn.r5492)
;
_cell_angle_alpha 90
_cell_angle_beta 109.956(3)
_cell_angle_gamma 90
_cell_formula_units_Z 4
_cell_length_a 12.4534(4)
_cell_length_b 17.0371(3)
_cell_length_c 13.6760(3)
_cell_measurement_reflns_used 4143
_cell_measurement_temperature 250.01(10)
_cell_measurement_theta_max 72.8800
_cell_measurement_theta_min 4.5520
_cell_volume 2727.41(13)
_computing_cell_refinement 'CrysAlisPro 1.171.39.44a (Rigaku OD, 2018)'
_computing_data_collection 'CrysAlisPro 1.171.39.44a (Rigaku OD, 2018)'
_computing_data_reduction 'CrysAlisPro 1.171.39.44a (Rigaku OD, 2018)'
_computing_molecular_graphics 'Olex2 (Dolomanov et al., 2009)'
_computing_publication_material 'Olex2 (Dolomanov et al., 2009)'
_computing_structure_refinement 'ShelXL (Sheldrick, 2015)'
_computing_structure_solution 'ShelXT (Sheldrick, 2015)'
_diffrn_ambient_environment N~2~
_diffrn_ambient_temperature 250.01(10)
_diffrn_detector 'CCD plate'
_diffrn_detector_area_resol_mean 10.6525
_diffrn_detector_type Atlas
_diffrn_measured_fraction_theta_full 0.993
_diffrn_measured_fraction_theta_max 0.993
_diffrn_measurement_details
;
List of Runs (angles in degrees, time in seconds):

  # Type    Start    End  Width  t~exp~   \w     \q     \k     \f   Frames
--------------------------------------------------------------------------
  1  \w    -81.00  36.00   1.00    1.00    --  -41.14  19.00 120.00  117
  2  \w     56.00 122.00   1.00    1.00    --   41.14-178.00 -90.00   66
  3  \w     88.00 124.00   1.00    1.00    --   41.14 178.00 120.00   36
  4  \w     30.00 128.00   1.00    1.00    --  106.40 -30.00  30.00   98
  5  \w     97.00 177.00   1.00    1.00    --  106.40 125.00 120.00   80
  6  \w     86.00 178.00   1.00    1.00    --  106.40  30.00-150.00   92
  7  \w     24.00 102.00   1.00    1.00    --  106.40 -95.00  60.00   78
;
_diffrn_measurement_device 'four-circle diffractometer'
_diffrn_measurement_device_type 'SuperNova, Dual, Cu at home/near, Atlas'
_diffrn_measurement_method '\w scans'
_diffrn_orient_matrix_type 'CrysAlisPro convention (1999,Acta A55,543-557)'
_diffrn_orient_matrix_UB_11 -0.1019075000
_diffrn_orient_matrix_UB_12 0.0510746000
_diffrn_orient_matrix_UB_13 0.0005169000
_diffrn_orient_matrix_UB_21 0.0299042000
_diffrn_orient_matrix_UB_22 -0.0157502000
_diffrn_orient_matrix_UB_23 0.1172322000
_diffrn_orient_matrix_UB_31 0.0776894000
_diffrn_orient_matrix_UB_32 0.0729652000
_diffrn_orient_matrix_UB_33 0.0248798000
_diffrn_radiation_monochromator mirror
_diffrn_radiation_probe x-ray
_diffrn_radiation_type CuK\a
_diffrn_radiation_wavelength 1.54184
_diffrn_reflns_av_R_equivalents 0.0313
_diffrn_reflns_av_unetI/netI 0.0398
_diffrn_reflns_Laue_measured_fraction_full 0.993
_diffrn_reflns_Laue_measured_fraction_max 0.993
_diffrn_reflns_limit_h_max 13
_diffrn_reflns_limit_h_min -14
_diffrn_reflns_limit_k_max 20
_diffrn_reflns_limit_k_min -12
_diffrn_reflns_limit_l_max 16
_diffrn_reflns_limit_l_min -7
_diffrn_reflns_number 8434
_diffrn_reflns_point_group_measured_fraction_full 0.993
_diffrn_reflns_point_group_measured_fraction_max 0.993
_diffrn_reflns_theta_full 66.000
_diffrn_reflns_theta_max 66.000
_diffrn_reflns_theta_min 3.776
_diffrn_source 'micro-focus sealed X-ray tube'
_diffrn_source_type 'SuperNova (Cu) X-ray Source'
_exptl_absorpt_coefficient_mu 6.872
_exptl_absorpt_correction_T_max 1.00000
_exptl_absorpt_correction_T_min 0.23782
_exptl_absorpt_correction_type multi-scan
_exptl_absorpt_process_details
;
CrysAlisPro 1.171.39.44a (Rigaku Oxford Diffraction, 2018)
Empirical absorption correction using spherical harmonics,
 implemented in SCALE3 ABSPACK scaling algorithm.
;
_exptl_crystal_density_diffrn 1.617
_exptl_crystal_description block
_exptl_crystal_F_000 1344
_exptl_crystal_size_max 0.19
_exptl_crystal_size_mid 0.18
_exptl_crystal_size_min 0.17
_refine_diff_density_max 1.286
_refine_diff_density_min -1.449
_refine_diff_density_rms 0.123
_refine_ls_extinction_method none
_refine_ls_goodness_of_fit_ref 1.054
_refine_ls_hydrogen_treatment constr
_refine_ls_matrix_type full
_refine_ls_number_parameters 379
_refine_ls_number_reflns 4714
_refine_ls_number_restraints 18
_refine_ls_restrained_S_all 1.060
_refine_ls_R_factor_all 0.0643
_refine_ls_R_factor_gt 0.0584
_refine_ls_shift/su_max 0.001
_refine_ls_shift/su_mean 0.000
_refine_ls_structure_factor_coef Fsqd
_refine_ls_weighting_details 'w=1/[\s^2^(Fo^2^)+(0.0985P)^2^+5.6004P] where P=(Fo^2^+2Fc^2^)/3'
_refine_ls_weighting_scheme calc
_refine_ls_wR_factor_gt 0.1586
_refine_ls_wR_factor_ref 0.1656
_reflns_Friedel_coverage 0.000
_reflns_number_gt 4131
_reflns_number_total 4714
_reflns_threshold_expression 'I > 2\s(I)'
_cod_data_source_file cm9b04440_si_002.cif
_cod_data_source_block LIFM-Wz-1-250k
_cod_original_cell_volume 2727.40(13)
_cod_database_code 4003460
_shelx_shelxl_version_number 2014/7
_shelx_space_group_comment
;
The symmetry employed for this shelxl refinement is uniquely defined
by the following loop, which should always be used as a source of
symmetry information in preference to the above space-group names.
They are only intended as comments.
;
_shelx_estimated_absorpt_t_max 0.388
_shelx_estimated_absorpt_t_min 0.355
_reflns_odcompleteness_completeness 99.16
_reflns_odcompleteness_iscentric 1
_reflns_odcompleteness_theta 66.49
_olex2_refinement_description
;
1. Fixed Uiso
 At 1.2 times of:
  All C(H) groups
 At 1.5 times of:
  All O(H,H) groups
2. Uiso/Uaniso restraints and constraints
Uanis(O1W) \\sim Ueq, Uanis(O2W) \\sim Ueq, Uanis(O3W) \\sim Ueq: with sigma of
0.01 and sigma for terminal atoms of 0.02
3.a Riding coordinates:
 O1W(H1WA,H1WB), O2W(H2WA,H2WB), O3W(H3WA,H3WB)
3.b Aromatic/amide H refined with riding coordinates:
 C23(H23), C9(H9), C26(H26), C24(H24), C27(H27), C7(H7), C1(H1), C29(H29),
 C4(H4), C2(H2), C15(H15), C14(H14), C12(H12), C18(H18), C21(H21), C20(H20),
 C17(H17), C3(H3), C13(H13)
;
_olex2_date_sample_data_collection 2018-03-04
_olex2_submission_special_instructions 'No special instructions were received'
_oxdiff_exptl_absorpt_empirical_details
;
Empirical correction (ABSPACK) includes:
- Absorption correction using spherical harmonics
- Frame scaling
- Detector area scaling
;
_oxdiff_exptl_absorpt_empirical_full_max 5.199
_oxdiff_exptl_absorpt_empirical_full_min 0.589

loop_
_space_group_symop_operation_xyz
'x, y, z'
'-x, y+1/2, -z+1/2'
'-x, -y, -z'
'x, -y-1/2, z-1/2'

loop_
_atom_site_label
_atom_site_type_symbol
_atom_site_fract_x
_atom_site_fract_y
_atom_site_fract_z
_atom_site_U_iso_or_equiv
_atom_site_adp_type
_atom_site_occupancy
_atom_site_site_symmetry_order
_atom_site_calc_flag
_atom_site_refinement_flags_posn
_atom_site_refinement_flags_adp
Cd1 Cd 1.04135(3) 0.75880(2) 0.59958(3) 0.03851(18) Uani 1 1 d . .
O2 O 1.1428(5) 0.8766(3) 0.5955(4) 0.0608(12) Uani 1 1 d . .
N4 N -0.0653(4) 0.2143(3) 0.2227(3) 0.0423(11) Uani 1 1 d . .
N7 N -0.0673(4) 0.2253(3) 0.0614(3) 0.0387(10) Uani 1 1 d . .
N2 N 0.8721(4) 0.6823(3) 0.5407(3) 0.0379(10) Uani 1 1 d . .
N1 N 1.0777(4) 0.6239(3) 0.6481(3) 0.0428(11) Uani 1 1 d . .
N6 N -0.1549(4) 0.1785(3) 0.0635(3) 0.0432(11) Uani 1 1 d . .
N3 N 0.8735(4) 0.8381(3) 0.5380(4) 0.0440(11) Uani 1 1 d . .
N5 N -0.1539(4) 0.1720(3) 0.1584(4) 0.0468(11) Uani 1 1 d . .
O1 O 1.2523(5) 0.7785(4) 0.6575(5) 0.0806(16) Uani 1 1 d . .
C28 C -0.0151(5) 0.2460(3) 0.1607(4) 0.0340(11) Uani 1 1 d . .
C25 C 0.0872(5) 0.2975(3) 0.1976(4) 0.0371(11) Uani 1 1 d . .
C10 C 0.7714(5) 0.7158(4) 0.4904(4) 0.0402(12) Uani 1 1 d . .
C23 C 0.2876(5) 0.3147(4) 0.2912(4) 0.0472(13) Uani 1 1 d . .
H23 H 0.3580 0.2931 0.3293 0.057 Uiso 1 1 calc R .
C6 C 0.8784(5) 0.6039(3) 0.5486(4) 0.0397(12) Uani 1 1 d . .
C9 C 0.6741(5) 0.6722(4) 0.4415(4) 0.0467(13) Uani 1 1 d . .
H9 H 0.6057 0.6971 0.4049 0.056 Uiso 1 1 calc R .
C5 C 0.9925(5) 0.5718(3) 0.6130(4) 0.0420(12) Uani 1 1 d . .
C11 C 0.7715(5) 0.8040(3) 0.4948(4) 0.0435(13) Uani 1 1 d . .
C26 C 0.0777(5) 0.3775(3) 0.1791(4) 0.0442(13) Uani 1 1 d . .
H26 H 0.0070 0.3991 0.1418 0.053 Uiso 1 1 calc R .
C19 C 0.3815(5) 0.4465(4) 0.3131(4) 0.0485(14) Uani 1 1 d . .
C24 C 0.1932(5) 0.2668(3) 0.2539(5) 0.0443(13) Uani 1 1 d . .
H24 H 0.2009 0.2131 0.2668 0.053 Uiso 1 1 calc R .
C22 C 0.2786(5) 0.3952(4) 0.2725(4) 0.0456(13) Uani 1 1 d . .
C8 C 0.6797(5) 0.5905(4) 0.4478(4) 0.0489(14) Uani 1 1 d . .
C16 C 0.5763(5) 0.5418(4) 0.3999(5) 0.0508(15) Uani 1 1 d . .
C27 C 0.1729(5) 0.4257(4) 0.2158(4) 0.0494(14) Uani 1 1 d . .
H27 H 0.1655 0.4793 0.2020 0.059 Uiso 1 1 calc R .
C7 C 0.7840(5) 0.5572(3) 0.5029(4) 0.0465(14) Uani 1 1 d . .
H7 H 0.7906 0.5029 0.5092 0.056 Uiso 1 1 calc R .
C1 C 1.1788(6) 0.5988(4) 0.7111(5) 0.0542(15) Uani 1 1 d . .
H1 H 1.2371 0.6353 0.7368 0.065 Uiso 1 1 calc R .
C29 C 1.2259(9) 0.8507(5) 0.6279(6) 0.068(2) Uani 1 1 d . .
H29 H 1.2872 0.8842 0.6359 0.082 Uiso 1 1 calc R .
C4 C 1.0095(6) 0.4934(4) 0.6383(5) 0.0601(17) Uani 1 1 d . .
H4 H 0.9501 0.4577 0.6118 0.072 Uiso 1 1 calc R .
C2 C 1.2015(7) 0.5215(4) 0.7402(5) 0.0633(18) Uani 1 1 d . .
H2 H 1.2734 0.5057 0.7839 0.076 Uiso 1 1 calc R .
C15 C 0.8775(7) 0.9164(4) 0.5474(5) 0.0553(16) Uani 1 1 d . .
H15 H 0.9484 0.9402 0.5775 0.066 Uiso 1 1 calc R .
C14 C 0.7815(7) 0.9633(4) 0.5146(5) 0.067(2) Uani 1 1 d . .
H14 H 0.7876 1.0175 0.5223 0.080 Uiso 1 1 calc R .
C12 C 0.6711(7) 0.8477(4) 0.4595(6) 0.0626(17) Uani 1 1 d . .
H12 H 0.6008 0.8232 0.4289 0.075 Uiso 1 1 calc R .
C18 C 0.4869(7) 0.4203(5) 0.3265(6) 0.068(2) Uani 1 1 d . .
H18 H 0.4962 0.3697 0.3054 0.081 Uiso 1 1 calc R .
C21 C 0.4667(6) 0.5729(4) 0.3844(5) 0.0597(17) Uani 1 1 d . .
H21 H 0.4589 0.6246 0.4027 0.072 Uiso 1 1 calc R .
C20 C 0.3694(6) 0.5260(4) 0.3413(5) 0.0599(17) Uani 1 1 d . .
H20 H 0.2972 0.5465 0.3311 0.072 Uiso 1 1 calc R .
C17 C 0.5815(6) 0.4664(4) 0.3707(6) 0.070(2) Uani 1 1 d . .
H17 H 0.6531 0.4446 0.3810 0.084 Uiso 1 1 calc R .
C3 C 1.1135(7) 0.4683(4) 0.7020(6) 0.069(2) Uani 1 1 d . .
H3 H 1.1253 0.4155 0.7197 0.083 Uiso 1 1 calc R .
C13 C 0.6781(8) 0.9286(5) 0.4709(6) 0.072(2) Uani 1 1 d . .
H13 H 0.6121 0.9590 0.4486 0.086 Uiso 1 1 calc R .
O1W O 1.4077(9) 0.7265(6) 0.8408(9) 0.177(5) Uani 1 1 d . U
H1WA H 1.3534 0.7594 0.8297 0.265 Uiso 1 1 d R .
H1WB H 1.4259 0.7285 0.7864 0.265 Uiso 1 1 d R .
O2W O 1.4020(16) 0.7522(9) 0.5334(15) 0.259(9) Uani 1 1 d . U
H2WA H 1.4535 0.7859 0.5372 0.389 Uiso 1 1 d R .
H2WB H 1.3465 0.7744 0.5452 0.389 Uiso 1 1 d R .
O3W O 0.5328(18) 0.5968(16) 0.1459(17) 0.370(12) Uani 1 1 d . U
H3WA H 0.4618 0.6071 0.1221 0.555 Uiso 1 1 d R .
H3WB H 0.5423 0.5473 0.1478 0.555 Uiso 1 1 d R .

loop_
_atom_site_aniso_label
_atom_site_aniso_U_11
_atom_site_aniso_U_22
_atom_site_aniso_U_33
_atom_site_aniso_U_23
_atom_site_aniso_U_13
_atom_site_aniso_U_12
Cd1 0.0490(3) 0.0349(2) 0.0304(3) -0.00206(13) 0.01191(19) -0.01085(14)
O2 0.079(3) 0.039(2) 0.062(3) 0.002(2) 0.020(3) -0.022(2)
N4 0.055(3) 0.041(2) 0.032(2) -0.0057(19) 0.016(2) -0.014(2)
N7 0.039(2) 0.046(2) 0.028(2) -0.0049(19) 0.0067(18) -0.005(2)
N2 0.046(3) 0.034(2) 0.034(2) -0.0070(18) 0.0128(19) -0.0128(19)
N1 0.052(3) 0.039(2) 0.036(2) 0.0036(19) 0.013(2) -0.006(2)
N6 0.046(3) 0.047(3) 0.034(2) -0.0050(19) 0.0106(19) -0.011(2)
N3 0.061(3) 0.034(2) 0.036(2) -0.0007(19) 0.016(2) -0.004(2)
N5 0.054(3) 0.045(3) 0.039(2) -0.009(2) 0.013(2) -0.014(2)
O1 0.078(4) 0.086(4) 0.070(3) -0.008(3) 0.016(3) -0.007(3)
C28 0.039(3) 0.034(3) 0.027(3) -0.0001(19) 0.009(2) -0.001(2)
C25 0.046(3) 0.038(3) 0.025(2) 0.000(2) 0.010(2) -0.008(2)
C10 0.046(3) 0.046(3) 0.029(3) -0.002(2) 0.012(2) -0.005(3)
C23 0.044(3) 0.054(3) 0.040(3) 0.002(3) 0.010(2) -0.009(3)
C6 0.052(3) 0.035(3) 0.033(3) -0.005(2) 0.016(2) -0.011(2)
C9 0.051(3) 0.051(3) 0.036(3) -0.003(2) 0.012(2) -0.010(3)
C5 0.059(3) 0.034(3) 0.036(3) -0.003(2) 0.021(2) -0.009(2)
C11 0.059(4) 0.042(3) 0.030(3) -0.002(2) 0.016(2) -0.005(3)
C26 0.048(3) 0.042(3) 0.039(3) 0.000(2) 0.011(2) -0.005(2)
C19 0.053(4) 0.057(4) 0.036(3) -0.007(3) 0.016(3) -0.018(3)
C24 0.051(3) 0.040(3) 0.040(3) 0.003(2) 0.012(3) -0.011(2)
C22 0.048(3) 0.052(3) 0.036(3) -0.008(2) 0.012(2) -0.018(3)
C8 0.055(4) 0.054(4) 0.039(3) -0.010(3) 0.018(3) -0.018(3)
C16 0.053(4) 0.057(4) 0.044(3) -0.012(3) 0.018(3) -0.026(3)
C27 0.057(4) 0.044(3) 0.046(3) -0.004(3) 0.016(3) -0.013(3)
C7 0.061(4) 0.038(3) 0.041(3) -0.008(2) 0.018(3) -0.016(3)
C1 0.055(4) 0.054(4) 0.047(3) 0.007(3) 0.009(3) -0.002(3)
C29 0.092(6) 0.048(4) 0.067(5) -0.002(4) 0.031(5) -0.026(4)
C4 0.074(5) 0.036(3) 0.068(4) -0.002(3) 0.021(4) -0.010(3)
C2 0.070(4) 0.063(4) 0.053(4) 0.012(3) 0.015(3) 0.010(4)
C15 0.082(5) 0.039(3) 0.049(3) -0.003(3) 0.028(3) -0.007(3)
C14 0.107(6) 0.041(3) 0.053(4) 0.002(3) 0.028(4) 0.007(4)
C12 0.065(4) 0.058(4) 0.060(4) 0.001(3) 0.016(3) 0.007(3)
C18 0.069(5) 0.060(4) 0.081(5) -0.027(4) 0.034(4) -0.018(3)
C21 0.067(4) 0.045(4) 0.066(4) -0.006(3) 0.022(3) -0.011(3)
C20 0.060(4) 0.053(4) 0.060(4) -0.003(3) 0.011(3) -0.007(3)
C17 0.060(4) 0.061(4) 0.092(5) -0.029(4) 0.030(4) -0.013(3)
C3 0.096(6) 0.043(4) 0.072(5) 0.014(3) 0.036(4) 0.011(4)
C13 0.089(6) 0.060(4) 0.062(4) 0.005(4) 0.020(4) 0.024(4)
O1W 0.112(7) 0.164(8) 0.189(9) -0.003(7) -0.034(6) -0.039(6)
O2W 0.207(14) 0.307(17) 0.269(16) -0.007(11) 0.087(12) 0.048(10)
O3W 0.359(19) 0.43(2) 0.351(18) 0.040(16) 0.157(15) 0.004(15)

loop_
_atom_type_symbol
_atom_type_description
_atom_type_scat_dispersion_real
_atom_type_scat_dispersion_imag
_atom_type_scat_source
C C 0.0181 0.0091 'International Tables Vol C Tables 4.2.6.8 and 6.1.1.4'
H H 0.0000 0.0000 'International Tables Vol C Tables 4.2.6.8 and 6.1.1.4'
N N 0.0311 0.0180 'International Tables Vol C Tables 4.2.6.8 and 6.1.1.4'
O O 0.0492 0.0322 'International Tables Vol C Tables 4.2.6.8 and 6.1.1.4'
Cd Cd 0.1185 4.6533 'International Tables Vol C Tables 4.2.6.8 and 6.1.1.4'

loop_
_geom_angle_atom_site_label_1
_geom_angle_atom_site_label_2
_geom_angle_atom_site_label_3
_geom_angle
_geom_angle_site_symmetry_1
_geom_angle_site_symmetry_3
O2 Cd1 N4 88.82(16) . 3_666
O2 Cd1 N7 86.59(17) . 2_655
O2 Cd1 N1 139.86(18) . .
O2 Cd1 N3 85.56(18) . .
O2 Cd1 O1 52.0(2) . .
O2 Cd1 C29 23.3(2) . .
N4 Cd1 N7 165.73(17) 3_666 2_655
N4 Cd1 N1 87.48(16) 3_666 .
N4 Cd1 O1 84.20(18) 3_666 .
N4 Cd1 C29 86.5(2) 3_666 .
N7 Cd1 O1 82.31(18) 2_655 .
N7 Cd1 C29 84.0(2) 2_655 .
N2 Cd1 O2 150.63(18) . .
N2 Cd1 N4 103.79(15) . 3_666
N2 Cd1 N7 86.58(16) . 2_655
N2 Cd1 N1 68.17(16) . .
N2 Cd1 N3 67.77(17) . .
N2 Cd1 O1 154.00(19) . .
N2 Cd1 C29 169.2(2) . .
N1 Cd1 N7 87.35(15) . 2_655
N1 Cd1 O1 87.83(19) . .
N1 Cd1 C29 116.5(2) . .
N3 Cd1 N4 92.34(17) . 3_666
N3 Cd1 N7 100.76(15) . 2_655
N3 Cd1 N1 134.51(16) . .
N3 Cd1 O1 137.44(19) . .
N3 Cd1 C29 108.8(2) . .
O1 Cd1 C29 28.7(2) . .
C29 O2 Cd1 95.0(5) . .
N5 N4 Cd1 123.5(3) . 3_666
C28 N4 Cd1 130.5(4) . 3_666
C28 N4 N5 104.9(4) . .
N6 N7 Cd1 121.3(3) . 2_645
C28 N7 Cd1 134.2(4) . 2_645
C28 N7 N6 104.4(4) . .
C10 N2 Cd1 120.6(4) . .
C10 N2 C6 119.1(5) . .
C6 N2 Cd1 120.0(4) . .
C5 N1 Cd1 119.0(4) . .
C1 N1 Cd1 122.4(4) . .
C1 N1 C5 118.5(5) . .
N5 N6 N7 109.7(4) . .
C11 N3 Cd1 119.7(4) . .
C11 N3 C15 118.3(6) . .
C15 N3 Cd1 122.0(5) . .
N6 N5 N4 109.3(4) . .
C29 O1 Cd1 84.3(5) . .
N4 C28 N7 111.7(5) . .
N4 C28 C25 124.0(5) . .
N7 C28 C25 124.3(5) . .
C26 C25 C28 120.6(5) . .
C24 C25 C28 120.7(5) . .
C24 C25 C26 118.6(5) . .
N2 C10 C9 122.2(6) . .
N2 C10 C11 114.8(5) . .
C9 C10 C11 123.0(5) . .
C24 C23 H23 119.6 . .
C24 C23 C22 120.7(6) . .
C22 C23 H23 119.6 . .
N2 C6 C5 115.4(5) . .
N2 C6 C7 121.4(5) . .
C7 C6 C5 123.2(5) . .
C10 C9 H9 120.4 . .
C10 C9 C8 119.2(6) . .
C8 C9 H9 120.4 . .
N1 C5 C6 116.5(5) . .
N1 C5 C4 121.1(6) . .
C4 C5 C6 122.3(5) . .
N3 C11 C10 116.1(5) . .
N3 C11 C12 121.8(6) . .
C12 C11 C10 122.1(5) . .
C25 C26 H26 119.8 . .
C25 C26 C27 120.5(6) . .
C27 C26 H26 119.8 . .
C18 C19 C22 122.2(6) . .
C18 C19 C20 117.9(6) . .
C20 C19 C22 119.9(6) . .
C25 C24 H24 119.5 . .
C23 C24 C25 120.9(5) . .
C23 C24 H24 119.5 . .
C23 C22 C19 120.2(6) . .
C27 C22 C23 118.3(5) . .
C27 C22 C19 121.4(6) . .
C9 C8 C16 120.8(6) . .
C7 C8 C9 117.5(5) . .
C7 C8 C16 121.6(6) . .
C21 C16 C8 120.4(6) . .
C17 C16 C8 122.6(6) . .
C17 C16 C21 117.0(6) . .
C26 C27 H27 119.6 . .
C22 C27 C26 120.9(6) . .
C22 C27 H27 119.6 . .
C6 C7 C8 120.5(6) . .
C6 C7 H7 119.7 . .
C8 C7 H7 119.7 . .
N1 C1 H1 118.3 . .
N1 C1 C2 123.4(6) . .
C2 C1 H1 118.3 . .
Cd1 C29 H29 177.3 . .
O2 C29 Cd1 61.7(4) . .
O2 C29 O1 128.6(8) . .
O2 C29 H29 115.7 . .
O1 C29 Cd1 67.0(4) . .
O1 C29 H29 115.7 . .
C5 C4 H4 120.1 . .
C3 C4 C5 119.8(6) . .
C3 C4 H4 120.1 . .
C1 C2 H2 121.3 . .
C1 C2 C3 117.4(7) . .
C3 C2 H2 121.3 . .
N3 C15 H15 118.5 . .
N3 C15 C14 123.0(7) . .
C14 C15 H15 118.5 . .
C15 C14 H14 120.7 . .
C13 C14 C15 118.6(7) . .
C13 C14 H14 120.7 . .
C11 C12 H12 120.7 . .
C13 C12 C11 118.5(7) . .
C13 C12 H12 120.7 . .
C19 C18 H18 119.2 . .
C19 C18 C17 121.7(7) . .
C17 C18 H18 119.2 . .
C16 C21 H21 119.9 . .
C20 C21 C16 120.1(6) . .
C20 C21 H21 119.9 . .
C19 C20 H20 120.1 . .
C21 C20 C19 119.9(7) . .
C21 C20 H20 120.1 . .
C16 C17 C18 123.5(7) . .
C16 C17 H17 118.3 . .
C18 C17 H17 118.3 . .
C4 C3 C2 119.8(6) . .
C4 C3 H3 120.1 . .
C2 C3 H3 120.1 . .
C14 C13 C12 119.8(7) . .
C14 C13 H13 120.1 . .
C12 C13 H13 120.1 . .
H1WA O1W H1WB 104.5 . .
H2WA O2W H2WB 109.5 . .
H3WA O3W H3WB 109.4 . .

loop_
_geom_bond_atom_site_label_1
_geom_bond_atom_site_label_2
_geom_bond_distance
_geom_bond_site_symmetry_2
Cd1 O2 2.383(4) .
Cd1 N4 2.390(4) 3_666
Cd1 N7 2.400(5) 2_655
Cd1 N2 2.373(4) .
Cd1 N1 2.392(5) .
Cd1 N3 2.388(5) .
Cd1 O1 2.494(6) .
Cd1 C29 2.697(8) .
O2 C29 1.072(10) .
N4 Cd1 2.390(4) 3_666
N4 N5 1.359(6) .
N4 C28 1.328(7) .
N7 Cd1 2.400(5) 2_645
N7 N6 1.359(6) .
N7 C28 1.338(7) .
N2 C10 1.335(7) .
N2 C6 1.341(7) .
N1 C5 1.339(7) .
N1 C1 1.331(8) .
N6 N5 1.298(6) .
N3 C11 1.336(8) .
N3 C15 1.340(8) .
O1 C29 1.302(10) .
C28 C25 1.486(7) .
C25 C26 1.384(8) .
C25 C24 1.383(8) .
C10 C9 1.384(8) .
C10 C11 1.503(8) .
C23 H23 0.9300 .
C23 C24 1.378(8) .
C23 C22 1.393(9) .
C6 C5 1.496(8) .
C6 C7 1.379(8) .
C9 H9 0.9300 .
C9 C8 1.395(9) .
C5 C4 1.379(8) .
C11 C12 1.393(9) .
C26 H26 0.9300 .
C26 C27 1.389(8) .
C19 C22 1.492(8) .
C19 C18 1.338(10) .
C19 C20 1.430(9) .
C24 H24 0.9300 .
C22 C27 1.381(9) .
C8 C16 1.483(8) .
C8 C7 1.381(9) .
C16 C21 1.411(9) .
C16 C17 1.355(9) .
C27 H27 0.9300 .
C7 H7 0.9300 .
C1 H1 0.9300 .
C1 C2 1.377(9) .
C29 H29 0.9300 .
C4 H4 0.9300 .
C4 C3 1.360(10) .
C2 H2 0.9300 .
C2 C3 1.380(11) .
C15 H15 0.9300 .
C15 C14 1.379(10) .
C14 H14 0.9300 .
C14 C13 1.357(12) .
C12 H12 0.9300 .
C12 C13 1.386(10) .
C18 H18 0.9300 .
C18 C17 1.372(10) .
C21 H21 0.9300 .
C21 C20 1.403(9) .
C20 H20 0.9300 .
C17 H17 0.9300 .
C3 H3 0.9300 .
C13 H13 0.9300 .
O1W H1WA 0.8498 .
O1W H1WB 0.8499 .
O2W H2WA 0.8500 .
O2W H2WB 0.8499 .
O3W H3WA 0.8501 .
O3W H3WB 0.8497 .
